data_2203787
loop_
_publ_author_name
'Lebel, H\'el\`ene'
'Sanchez Salvatori, Maria del Rayo'
'B\'elanger-Gari\'epy, Francine'

_publ_section_title
;(<i>R</i>)-Bis[1,3-bis(1-phenylethyl)imidazolin-2-ylidene]dichloropalladium(II)
 dichloromethane solvate
;
_journal_issue 6
_journal_name_full 'Acta Crystallographica Section E'
_journal_page_first m755
_journal_page_last m757
_journal_paper_doi 10.1107/S1600536804010451
_journal_volume 60
_journal_year 2004
_chemical_formula_iupac '[Pd Cl2 (C19 H20 N2)2], C H2 Cl2'
_chemical_formula_moiety 'C38 H40 Cl2 N4 Pd, C H2 Cl2'
_chemical_formula_sum 'C39 H42 Cl4 N4 Pd'
_chemical_formula_weight 814.966
_space_group_IT_number 19
_symmetry_cell_setting orthorhombic
_symmetry_space_group_name_Hall 'P 2ac 2ab'
_symmetry_space_group_name_H-M 'P 21 21 21'
_atom_sites_solution_hydrogens geom
_atom_sites_solution_primary direct
_atom_sites_solution_secondary difmap
_audit_creation_method 'SHELXL96 (Sheldrick, 1996B)'
_cell_angle_alpha 90.00
_cell_angle_beta 90.00
_cell_angle_gamma 90.00
_cell_formula_units_Z 4
_cell_length_a 11.65670(10)
_cell_length_b 13.66270(10)
_cell_length_c 24.1997(2)
_cell_measurement_reflns_used 6850
_cell_measurement_temperature 220(2)
_cell_measurement_theta_max 72.85
_cell_measurement_theta_min 3.65
_cell_volume 3854.09(5)
_computing_cell_refinement 'SAINT (Bruker, 1999)'
_computing_data_collection 'SMART (Bruker, 1999)'
_computing_data_reduction SAINT
_computing_molecular_graphics 'SHELXTL (Bruker, 1997)'
_computing_publication_material 'SHELXL96 (Sheldrick, 1996b)'
_computing_structure_refinement 'SHELXL96 (Sheldrick, 1996b)'
_computing_structure_solution 'SHELXS97 (Sheldrick, 1997)'
_diffrn_ambient_temperature 220(2)
_diffrn_detector_area_resol_mean 5.5
_diffrn_measured_fraction_theta_full 0.983
_diffrn_measured_fraction_theta_max 0.983
_diffrn_measurement_device_type 'Bruker AXS SMART 2K/Platform'
_diffrn_measurement_method \w
_diffrn_radiation_monochromator graphite
_diffrn_radiation_source 'normal-focus xray tube'
_diffrn_radiation_type 'Cu K\a'
_diffrn_radiation_wavelength 1.54178
_diffrn_reflns_av_R_equivalents 0.0548
_diffrn_reflns_av_sigmaI/netI 0.0383
_diffrn_reflns_limit_h_max 11
_diffrn_reflns_limit_h_min -13
_diffrn_reflns_limit_k_max 16
_diffrn_reflns_limit_k_min -16
_diffrn_reflns_limit_l_max 30
_diffrn_reflns_limit_l_min -29
_diffrn_reflns_number 46333
_diffrn_reflns_theta_full 72.89
_diffrn_reflns_theta_max 72.89
_diffrn_reflns_theta_min 3.65
_diffrn_standards_decay_% 'variation 0'
_diffrn_standards_number 358
_exptl_absorpt_coefficient_mu 6.682
_exptl_absorpt_correction_T_max 0.715
_exptl_absorpt_correction_T_min 0.135
_exptl_absorpt_correction_type multi-scan
_exptl_absorpt_process_details '(SADABS; Sheldrick, 1996a)'
_exptl_crystal_colour colourless
_exptl_crystal_density_diffrn 1.4045
_exptl_crystal_density_meas ?
_exptl_crystal_density_method .
_exptl_crystal_description plate
_exptl_crystal_F_000 1672.0
_exptl_crystal_size_max 0.41
_exptl_crystal_size_mid 0.30
_exptl_crystal_size_min 0.05
_refine_diff_density_max 0.714
_refine_diff_density_min -0.374
_refine_ls_abs_structure_details 'Flack (1983), 3255 Friedel Pairs'
_refine_ls_abs_structure_Flack -0.023(7)
_refine_ls_extinction_method none
_refine_ls_goodness_of_fit_all 1.013
_refine_ls_goodness_of_fit_ref 1.042
_refine_ls_hydrogen_treatment constr
_refine_ls_matrix_type full
_refine_ls_number_parameters 437
_refine_ls_number_reflns 7556
_refine_ls_number_restraints 0
_refine_ls_restrained_S_all 1.013
_refine_ls_restrained_S_obs 1.042
_refine_ls_R_factor_all 0.0374
_refine_ls_R_factor_gt 0.0338
_refine_ls_shift/su_max 0.003
_refine_ls_shift/su_mean 0.000
_refine_ls_structure_factor_coef Fsqd
_refine_ls_weighting_details 'w = 1/[\s^2^(Fo^2^)+(0.0517P)^2^] where P = (Fo^2^+2Fc^2^)/3'
_refine_ls_weighting_scheme calc
_refine_ls_wR_factor_all 0.0844
_refine_ls_wR_factor_ref 0.0829
_reflns_number_gt 6917
_reflns_number_total 7556
_reflns_threshold_expression I>2\s(I)
_cod_data_source_file na6322.cif
_cod_data_source_block I
_cod_depositor_comments
;
The following automatic conversions were performed:
'_symmetry_cell_setting' value 'Orthorhombic' changed to 'orthorhombic'
according to '/home/saulius/struct/CIF-dictionaries/cif_core.dic'
dictionary named 'cif_core.dic' version 2.4.1 from 2010-06-29.

Automatic conversion script
Id: cif_fix_enum 1527 2010-12-29 10:47:43Z saulius 

The following automatic conversions were performed:

'_symmetry_cell_setting' value 'Orthorhombic' changed to
'orthorhombic' according to
/home/saulius/struct/CIF-dictionaries/cif_core.dic dictionary named
'cif_core.dic' version 2.4.1 from 2010-06-29.

Automatic conversion script
Id: cif_fix_values 1715 2011-07-08 13:25:40Z adriana 
;
_cod_database_code 2203787
_cod_database_fobs_code 2203787

loop_
_symmetry_equiv_pos_as_xyz
'x, y, z'
'-x+1/2, -y, z+1/2'
'-x, y+1/2, -z+1/2'
'x+1/2, -y+1/2, -z'

loop_
_atom_site_label
_atom_site_fract_x
_atom_site_fract_y
_atom_site_fract_z
_atom_site_U_iso_or_equiv
_atom_site_adp_type
_atom_site_calc_flag
_atom_site_refinement_flags
_atom_site_occupancy
_atom_site_type_symbol
Pd 0.19627(2) 0.454290(18) 0.890623(9) 0.02722(7) Uani d . 1 Pd
Cl1 0.31940(9) 0.36987(7) 0.94793(4) 0.0475(2) Uani d . 1 Cl
Cl2 0.07669(8) 0.53321(7) 0.82879(4) 0.0433(2) Uani d . 1 Cl
N11 0.3609(3) 0.6161(2) 0.85314(11) 0.0328(7) Uani d . 1 N
C12 0.2988(3) 0.5749(2) 0.89434(13) 0.0298(6) Uani d . 1 C
N13 0.3156(3) 0.6340(2) 0.93800(10) 0.0339(6) Uani d . 1 N
C14 0.3853(4) 0.7120(3) 0.92442(16) 0.0463(10) Uani d . 1 C
H14 0.4080 0.7632 0.9479 0.056 Uiso calc R 1 H
C15 0.4143(4) 0.7006(3) 0.87148(16) 0.0454(10) Uani d . 1 C
H15 0.4619 0.7421 0.8506 0.054 Uiso calc R 1 H
C111 0.3819(3) 0.5688(3) 0.79845(14) 0.0378(9) Uani d . 1 C
H111 0.3182 0.5223 0.7919 0.045 Uiso calc R 1 H
C112 0.4909(5) 0.5097(4) 0.8013(2) 0.0658(14) Uani d . 1 C
H11A 0.5556 0.5531 0.8071 0.099 Uiso calc R 1 H
H11B 0.5012 0.4741 0.7670 0.099 Uiso calc R 1 H
H11C 0.4860 0.4636 0.8318 0.099 Uiso calc R 1 H
C113 0.3764(3) 0.6457(3) 0.75310(14) 0.0343(8) Uani d . 1 C
C114 0.4721(4) 0.6725(3) 0.72286(16) 0.0481(10) Uani d . 1 C
H114 0.5439 0.6451 0.7315 0.058 Uiso calc R 1 H
C115 0.4632(5) 0.7394(4) 0.67985(19) 0.0605(13) Uani d . 1 C
H115 0.5288 0.7578 0.6598 0.073 Uiso calc R 1 H
C116 0.3587(5) 0.7786(3) 0.66687(16) 0.0599(14) Uani d . 1 C
H116 0.3524 0.8226 0.6372 0.072 Uiso calc R 1 H
C117 0.2622(4) 0.7541(3) 0.69687(16) 0.0498(11) Uani d . 1 C
H117 0.1910 0.7825 0.6883 0.060 Uiso calc R 1 H
C118 0.2713(4) 0.6873(3) 0.73959(16) 0.0427(10) Uani d . 1 C
H118 0.2054 0.6699 0.7598 0.051 Uiso calc R 1 H
C131 0.2635(3) 0.6198(3) 0.99349(14) 0.0369(8) Uani d . 1 C
H131 0.2426 0.5498 0.9965 0.044 Uiso calc R 1 H
C132 0.1535(4) 0.6781(4) 0.9983(2) 0.0670(15) Uani d . 1 C
H13A 0.1706 0.7473 0.9953 0.101 Uiso calc R 1 H
H13B 0.1178 0.6649 1.0337 0.101 Uiso calc R 1 H
H13C 0.1015 0.6592 0.9688 0.101 Uiso calc R 1 H
C133 0.3532(3) 0.6401(3) 1.03759(14) 0.0342(8) Uani d . 1 C
C134 0.3577(4) 0.7270(3) 1.06673(15) 0.0440(10) Uani d . 1 C
H134 0.3023 0.7756 1.0601 0.053 Uiso calc R 1 H
C135 0.4430(4) 0.7434(3) 1.10566(17) 0.0531(11) Uani d . 1 C
H135 0.4461 0.8034 1.1247 0.064 Uiso calc R 1 H
C136 0.5222(4) 0.6725(4) 1.11631(17) 0.0589(12) Uani d . 1 C
H136 0.5792 0.6836 1.1431 0.071 Uiso calc R 1 H
C137 0.5195(4) 0.5850(4) 1.08832(19) 0.0577(12) Uani d . 1 C
H137 0.5747 0.5366 1.0956 0.069 Uiso calc R 1 H
C138 0.4340(3) 0.5686(3) 1.04899(16) 0.0441(10) Uani d . 1 C
H138 0.4313 0.5085 1.0301 0.053 Uiso calc R 1 H
N21 0.0842(3) 0.2584(2) 0.86001(11) 0.0314(6) Uani d . 1 N
C22 0.0879(3) 0.3372(2) 0.89231(14) 0.0285(6) Uani d . 1 C
N23 0.0046(2) 0.3235(2) 0.92985(12) 0.0310(6) Uani d . 1 N
C24 -0.0511(3) 0.2358(3) 0.92120(15) 0.0344(8) Uani d . 1 C
H24 -0.1117 0.2100 0.9423 0.041 Uiso calc R 1 H
C25 -0.0024(3) 0.1946(3) 0.87708(15) 0.0356(8) Uani d . 1 C
H25 -0.0225 0.1346 0.8607 0.043 Uiso calc R 1 H
C211 0.1510(3) 0.2441(3) 0.80903(15) 0.0396(9) Uani d . 1 C
H211 0.2181 0.2884 0.8107 0.048 Uiso calc R 1 H
C212 0.0764(4) 0.2769(4) 0.76019(17) 0.0579(12) Uani d . 1 C
H21A 0.0054 0.2399 0.7601 0.087 Uiso calc R 1 H
H21B 0.1173 0.2655 0.7259 0.087 Uiso calc R 1 H
H21C 0.0593 0.3461 0.7637 0.087 Uiso calc R 1 H
C213 0.1959(4) 0.1407(3) 0.80621(14) 0.0402(8) Uani d . 1 C
C214 0.2647(4) 0.1059(3) 0.84889(18) 0.0501(11) Uani d . 1 C
H214 0.2838 0.1476 0.8784 0.060 Uiso calc R 1 H
C215 0.3050(4) 0.0122(4) 0.8485(2) 0.0636(12) Uani d . 1 C
H215 0.3513 -0.0103 0.8777 0.076 Uiso calc R 1 H
C216 0.2781(4) -0.0501(4) 0.8053(2) 0.0695(14) Uani d . 1 C
H216 0.3062 -0.1146 0.8050 0.083 Uiso calc R 1 H
C217 0.2102(5) -0.0172(4) 0.7631(3) 0.0837(19) Uani d . 1 C
H217 0.1901 -0.0592 0.7339 0.100 Uiso calc R 1 H
C218 0.1715(4) 0.0783(4) 0.7638(2) 0.0641(15) Uani d . 1 C
H218 0.1269 0.1010 0.7342 0.077 Uiso calc R 1 H
C231 -0.0262(3) 0.3943(3) 0.97402(15) 0.0352(8) Uani d . 1 C
H231 0.0223 0.4529 0.9683 0.042 Uiso calc R 1 H
C232 0.0038(4) 0.3539(3) 1.03051(15) 0.0467(10) Uani d . 1 C
H23A -0.0101 0.4035 1.0584 0.070 Uiso calc R 1 H
H23B 0.0840 0.3352 1.0312 0.070 Uiso calc R 1 H
H23C -0.0434 0.2970 1.0382 0.070 Uiso calc R 1 H
C233 -0.1502(3) 0.4267(2) 0.96566(15) 0.0337(8) Uani d . 1 C
C234 -0.1725(4) 0.4991(3) 0.92659(17) 0.0447(10) Uani d . 1 C
H234 -0.1115 0.5281 0.9071 0.054 Uiso calc R 1 H
C235 -0.2836(4) 0.5283(3) 0.91643(19) 0.0538(11) Uani d . 1 C
H235 -0.2977 0.5780 0.8904 0.065 Uiso calc R 1 H
C236 -0.3739(4) 0.4860(3) 0.94370(17) 0.0477(10) Uani d . 1 C
H236 -0.4494 0.5068 0.9368 0.057 Uiso calc R 1 H
C237 -0.3529(4) 0.4133(3) 0.98106(18) 0.0493(11) Uani d . 1 C
H237 -0.4146 0.3826 0.9991 0.059 Uiso calc R 1 H
C238 -0.2416(4) 0.3842(3) 0.99267(16) 0.0425(9) Uani d . 1 C
H238 -0.2283 0.3353 1.0192 0.051 Uiso calc R 1 H
C3 0.2469(5) 0.5564(4) 0.1705(2) 0.090(2) Uani d . 1 C
H3A 0.3135 0.5882 0.1535 0.108 Uiso calc R 1 H
H3B 0.2745 0.5142 0.2004 0.108 Uiso calc R 1 H
Cl3 0.1765(2) 0.48595(16) 0.12138(7) 0.1570(11) Uani d . 1 Cl
Cl4 0.15182(16) 0.64873(18) 0.19853(9) 0.1258(7) Uani d . 1 Cl

loop_
_atom_site_aniso_label
_atom_site_aniso_U_11
_atom_site_aniso_U_22
_atom_site_aniso_U_33
_atom_site_aniso_U_12
_atom_site_aniso_U_13
_atom_site_aniso_U_23
Pd 0.02756(12) 0.02972(11) 0.02438(10) -0.00239(10) -0.00130(9) 0.00333(10)
Cl1 0.0451(6) 0.0410(5) 0.0565(6) -0.0016(4) -0.0197(4) 0.0138(4)
Cl2 0.0366(5) 0.0494(6) 0.0440(5) -0.0009(4) -0.0103(4) 0.0155(4)
N11 0.0373(17) 0.0399(17) 0.0213(14) -0.0069(13) -0.0004(12) 0.0031(12)
C12 0.0306(17) 0.0333(16) 0.0254(15) -0.0044(14) -0.0022(15) 0.0059(13)
N13 0.0426(19) 0.0364(16) 0.0228(13) -0.0043(14) 0.0009(12) 0.0013(11)
C14 0.065(3) 0.043(2) 0.031(2) -0.017(2) -0.0060(18) -0.0025(17)
C15 0.056(3) 0.047(2) 0.0330(19) -0.022(2) -0.0015(17) 0.0055(16)
C111 0.044(2) 0.044(2) 0.0252(17) -0.0046(16) -0.0002(14) 0.0006(15)
C112 0.077(4) 0.075(3) 0.046(3) 0.028(3) 0.003(2) 0.005(2)
C113 0.042(2) 0.038(2) 0.0229(16) -0.0062(16) 0.0013(14) -0.0026(15)
C114 0.042(3) 0.063(3) 0.039(2) -0.007(2) 0.0077(18) -0.0008(19)
C115 0.074(4) 0.066(3) 0.042(2) -0.017(3) 0.018(2) 0.010(2)
C116 0.113(4) 0.041(2) 0.026(2) -0.017(3) -0.004(2) 0.0106(17)
C117 0.068(3) 0.043(2) 0.039(2) 0.002(2) -0.016(2) 0.0015(18)
C118 0.045(3) 0.048(2) 0.036(2) -0.0043(17) -0.0012(16) -0.0006(17)
C131 0.039(2) 0.046(2) 0.0258(17) 0.0025(16) 0.0033(14) 0.0045(16)
C132 0.053(3) 0.099(4) 0.049(3) 0.028(3) -0.006(2) -0.008(3)
C133 0.043(2) 0.038(2) 0.0219(17) -0.0029(16) 0.0047(14) -0.0005(14)
C134 0.063(3) 0.037(2) 0.0326(19) 0.0033(18) 0.0025(18) 0.0042(16)
C135 0.082(3) 0.047(2) 0.030(2) -0.015(2) -0.002(2) -0.0046(19)
C136 0.065(3) 0.081(3) 0.032(2) -0.017(2) -0.012(2) 0.001(2)
C137 0.058(3) 0.067(3) 0.048(2) 0.006(2) -0.011(2) 0.003(2)
C138 0.051(3) 0.046(2) 0.0349(19) 0.0040(17) -0.0005(17) -0.0064(17)
N21 0.0300(17) 0.0361(16) 0.0283(15) -0.0041(12) 0.0030(12) 0.0001(12)
C22 0.0276(17) 0.0331(17) 0.0249(15) -0.0030(13) -0.0035(14) 0.0029(15)
N23 0.0279(17) 0.0352(16) 0.0300(15) -0.0010(12) 0.0021(11) -0.0035(12)
C24 0.030(2) 0.037(2) 0.0363(19) -0.0037(15) 0.0043(15) 0.0001(16)
C25 0.035(2) 0.035(2) 0.037(2) -0.0087(15) 0.0001(15) -0.0025(15)
C211 0.044(2) 0.043(2) 0.0322(19) -0.0086(17) 0.0081(16) -0.0046(16)
C212 0.074(3) 0.065(3) 0.035(2) 0.005(3) 0.004(2) 0.008(2)
C213 0.032(2) 0.053(2) 0.0355(18) -0.0088(19) 0.0082(17) -0.0116(16)
C214 0.053(3) 0.058(3) 0.039(2) -0.003(2) 0.0017(18) -0.006(2)
C215 0.057(3) 0.068(3) 0.067(3) 0.012(3) -0.003(3) 0.003(2)
C216 0.061(3) 0.055(3) 0.092(4) 0.008(3) 0.011(3) -0.015(3)
C217 0.079(4) 0.079(4) 0.093(4) 0.008(3) -0.008(4) -0.049(3)
C218 0.062(4) 0.076(3) 0.054(3) 0.009(2) -0.013(2) -0.028(2)
C231 0.038(2) 0.032(2) 0.0354(19) -0.0039(15) 0.0060(15) -0.0070(15)
C232 0.042(2) 0.064(3) 0.034(2) -0.001(2) -0.0040(16) -0.0046(19)
C233 0.033(2) 0.033(2) 0.0350(18) -0.0034(14) 0.0042(14) -0.0052(14)
C234 0.043(3) 0.040(2) 0.051(2) -0.0068(17) 0.0053(18) 0.0058(18)
C235 0.059(3) 0.045(3) 0.057(2) 0.000(2) -0.005(2) 0.005(2)
C236 0.043(3) 0.051(3) 0.050(2) 0.0091(18) 0.0017(18) -0.0084(19)
C237 0.038(2) 0.060(3) 0.050(3) 0.0021(19) 0.0161(19) -0.003(2)
C238 0.044(2) 0.046(2) 0.038(2) 0.0017(17) 0.0106(17) 0.0037(17)
C3 0.120(5) 0.102(5) 0.047(3) -0.051(4) 0.015(3) 0.001(3)
Cl3 0.230(2) 0.1677(19) 0.0730(10) -0.1436(19) -0.0261(12) 0.0245(11)
Cl4 0.0788(13) 0.169(2) 0.1293(17) 0.0260(13) -0.0100(11) 0.0090(16)

loop_
_atom_type_symbol
_atom_type_description
_atom_type_scat_dispersion_real
_atom_type_scat_dispersion_imag
_atom_type_scat_source
C C 0.0181 0.0091 'International Tables Vol C Tables 4.2.6.8 and 6.1.1.4'
H H 0.0000 0.0000 'International Tables Vol C Tables 4.2.6.8 and 6.1.1.4'
N N 0.0311 0.0180 'International Tables Vol C Tables 4.2.6.8 and 6.1.1.4'
Cl Cl 0.3639 0.7018 'International Tables Vol C Tables 4.2.6.8 and 6.1.1.4'
Pd Pd 0.1215 3.9337 'International Tables Vol C Tables 4.2.6.8 and 6.1.1.4'

loop_
_geom_angle_atom_site_label_1
_geom_angle_atom_site_label_2
_geom_angle_atom_site_label_3
_geom_angle
_geom_angle_publ_flag
C12 Pd C22 175.64(14) y
C12 Pd Cl1 90.74(9) y
C22 Pd Cl1 88.91(9) y
C12 Pd Cl2 90.29(9) y
C22 Pd Cl2 90.32(9) y
Cl1 Pd Cl2 176.55(4) y
C12 N11 C15 110.5(3) y
C12 N11 C111 124.1(3) y
C15 N11 C111 124.8(3) y
N13 C12 N11 104.6(3) y
N13 C12 Pd 127.3(2) y
N11 C12 Pd 128.1(2) y
C12 N13 C14 111.2(3) y
C12 N13 C131 124.9(3) y
C14 N13 C131 123.8(3) y
C15 C14 N13 106.7(4) y
C15 C14 H14 126.6 ?
N13 C14 H14 126.6 ?
C14 C15 N11 106.9(4) y
C14 C15 H15 126.5 ?
N11 C15 H15 126.5 ?
N11 C111 C112 109.2(3) ?
N11 C111 C113 109.5(3) ?
C112 C111 C113 116.1(3) ?
N11 C111 H111 107.2 ?
C112 C111 H111 107.2 ?
C113 C111 H111 107.2 ?
C111 C112 H11A 109.5 ?
C111 C112 H11B 109.5 ?
H11A C112 H11B 109.5 ?
C111 C112 H11C 109.5 ?
H11A C112 H11C 109.5 ?
H11B C112 H11C 109.5 ?
C114 C113 C118 118.5(4) ?
C114 C113 C111 122.0(4) ?
C118 C113 C111 119.4(3) ?
C113 C114 C115 120.7(4) ?
C113 C114 H114 119.7 ?
C115 C114 H114 119.7 ?
C116 C115 C114 119.7(4) ?
C116 C115 H115 120.1 ?
C114 C115 H115 120.1 ?
C115 C116 C117 120.7(4) ?
C115 C116 H116 119.6 ?
C117 C116 H116 119.6 ?
C116 C117 C118 119.5(4) ?
C116 C117 H117 120.3 ?
C118 C117 H117 120.3 ?
C117 C118 C113 120.9(4) ?
C117 C118 H118 119.6 ?
C113 C118 H118 119.6 ?
N13 C131 C132 110.3(3) ?
N13 C131 C133 109.2(3) ?
C132 C131 C133 115.7(3) ?
N13 C131 H131 107.1 ?
C132 C131 H131 107.1 ?
C133 C131 H131 107.1 ?
C131 C132 H13A 109.5 ?
C131 C132 H13B 109.5 ?
H13A C132 H13B 109.5 ?
C131 C132 H13C 109.5 ?
H13A C132 H13C 109.5 ?
H13B C132 H13C 109.5 ?
C134 C133 C138 118.6(4) ?
C134 C133 C131 122.8(4) ?
C138 C133 C131 118.6(3) ?
C133 C134 C135 120.9(4) ?
C133 C134 H134 119.6 ?
C135 C134 H134 119.6 ?
C136 C135 C134 119.9(4) ?
C136 C135 H135 120.1 ?
C134 C135 H135 120.1 ?
C135 C136 C137 120.6(4) ?
C135 C136 H136 119.7 ?
C137 C136 H136 119.7 ?
C136 C137 C138 119.5(4) ?
C136 C137 H137 120.2 ?
C138 C137 H137 120.2 ?
C133 C138 C137 120.5(4) ?
C133 C138 H138 119.8 ?
C137 C138 H138 119.8 ?
C22 N21 C25 110.8(3) y
C22 N21 C211 125.7(3) y
C25 N21 C211 123.2(3) y
N21 C22 N23 105.1(3) y
N21 C22 Pd 130.0(3) y
N23 C22 Pd 124.8(2) y
C22 N23 C24 111.0(3) y
C22 N23 C231 124.8(3) y
C24 N23 C231 124.1(3) y
C25 C24 N23 106.7(3) y
C25 C24 H24 126.7(2) ?
N23 C24 H24 126.7 ?
C24 C25 N21 106.4(3) y
C24 C25 H25 126.8 ?
N21 C25 H25 126.8 ?
N21 C211 C213 110.3(3) ?
N21 C211 C212 107.8(3) ?
C213 C211 C212 115.9(3) ?
N21 C211 H211 107.5 ?
C213 C211 H211 107.5 ?
C212 C211 H211 107.5 ?
C211 C212 H21A 109.5 ?
C211 C212 H21B 109.5 ?
H21A C212 H21B 109.5 ?
C211 C212 H21C 109.5 ?
H21A C212 H21C 109.5 ?
H21B C212 H21C 109.5 ?
C218 C213 C214 117.7(4) ?
C218 C213 C211 123.2(4) ?
C214 C213 C211 119.1(3) ?
C215 C214 C213 120.9(4) ?
C215 C214 H214 119.6 ?
C213 C214 H214 119.6 ?
C214 C215 C216 120.3(5) ?
C214 C215 H215 119.8 ?
C216 C215 H215 119.8 ?
C217 C216 C215 119.5(5) ?
C217 C216 H216 120.2 ?
C215 C216 H216 120.2 ?
C216 C217 C218 119.3(5) ?
C216 C217 H217 120.3 ?
C218 C217 H217 120.3 ?
C213 C218 C217 122.2(5) ?
C213 C218 H218 118.9 ?
C217 C218 H218 118.9 ?
N23 C231 C232 110.8(3) ?
N23 C231 C233 108.8(3) ?
C232 C231 C233 116.4(3) ?
N23 C231 H231 106.8 ?
C232 C231 H231 106.8 ?
C233 C231 H231 106.8 ?
C231 C232 H23A 109.5 ?
C231 C232 H23B 109.5 ?
H23A C232 H23B 109.5 ?
C231 C232 H23C 109.5 ?
H23A C232 H23C 109.5 ?
H23B C232 H23C 109.5 ?
C238 C233 C234 118.5(4) ?
C238 C233 C231 123.2(3) ?
C234 C233 C231 118.2(3) ?
C235 C234 C233 120.1(4) ?
C235 C234 H234 119.9 ?
C233 C234 H234 119.9 ?
C236 C235 C234 121.0(4) ?
C236 C235 H235 119.5 ?
C234 C235 H235 119.5 ?
C237 C236 C235 119.2(4) ?
C237 C236 H236 120.4 ?
C235 C236 H236 120.4 ?
C236 C237 C238 120.7(4) ?
C236 C237 H237 119.7 ?
C238 C237 H237 119.7 ?
C233 C238 C237 120.5(4) ?
C233 C238 H238 119.7 ?
C237 C238 H238 119.7 ?
Cl3 C3 Cl4 110.7(4) ?
Cl3 C3 H3A 109.5 ?
Cl4 C3 H3A 109.5 ?
Cl3 C3 H3B 109.5 ?
Cl4 C3 H3B 109.5 ?
H3A C3 H3B 108.1 ?

loop_
_geom_bond_atom_site_label_1
_geom_bond_atom_site_label_2
_geom_bond_distance
_geom_bond_publ_flag
Pd C12 2.038(3) y
Pd C22 2.039(3) y
Pd Cl1 2.3050(9) y
Pd Cl2 2.3119(9) y
N11 C12 1.354(4) y
N11 C15 1.385(5) y
N11 C111 1.493(4) y
C12 N13 1.344(4) y
N13 C14 1.380(5) y
N13 C131 1.486(4) y
C14 C15 1.334(6) y
C14 H14 0.9400 ?
C15 H15 0.9400 ?
C111 C112 1.507(6) ?
C111 C113 1.520(5) ?
C111 H111 0.9900 ?
C112 H11A 0.9700 ?
C112 H11B 0.9700 ?
C112 H11C 0.9700 ?
C113 C114 1.384(5) ?
C113 C118 1.390(5) ?
C114 C115 1.389(6) ?
C114 H114 0.9400 ?
C115 C116 1.367(7) ?
C115 H115 0.9400 ?
C116 C117 1.379(6) ?
C116 H116 0.9400 ?
C117 C118 1.382(5) ?
C117 H117 0.9400 ?
C118 H118 0.9400 ?
C131 C132 1.514(5) ?
C131 C133 1.520(5) ?
C131 H131 0.9900 ?
C132 H13A 0.9700 ?
C132 H13B 0.9700 ?
C132 H13C 0.9700 ?
C133 C134 1.381(5) ?
C133 C138 1.385(5) ?
C134 C135 1.387(6) ?
C134 H134 0.9400 ?
C135 C136 1.363(6) ?
C135 H135 0.9400 ?
C136 C137 1.375(6) ?
C136 H136 0.9400 ?
C137 C138 1.396(6) ?
C137 H137 0.9400 ?
C138 H138 0.9400 ?
N21 C22 1.331(4) y
N21 C25 1.396(4) y
N21 C211 1.472(4) y
C22 N23 1.342(4) y
N23 C24 1.379(4) y
N23 C231 1.486(4) y
C24 C25 1.333(5) y
C24 H24 0.9400 ?
C25 H25 0.9400 ?
C211 C213 1.508(5) ?
C211 C212 1.534(5) ?
C211 H211 0.9900 ?
C212 H21A 0.9700 ?
C212 H21B 0.9700 ?
C212 H21C 0.9700 ?
C213 C218 1.363(5) ?
C213 C214 1.391(6) ?
C214 C215 1.365(6) ?
C214 H214 0.9400 ?
C215 C216 1.384(7) ?
C215 H215 0.9400 ?
C216 C217 1.368(7) ?
C216 H216 0.9400 ?
C217 C218 1.381(7) ?
C217 H217 0.9400 ?
C218 H218 0.9400 ?
C231 C232 1.515(5) ?
C231 C233 1.525(5) ?
C231 H231 0.9900 ?
C232 H23A 0.9700 ?
C232 H23B 0.9700 ?
C232 H23C 0.9700 ?
C233 C238 1.378(5) ?
C233 C234 1.393(5) ?
C234 C235 1.377(6) ?
C234 H234 0.9400 ?
C235 C236 1.370(6) ?
C235 H235 0.9400 ?
C236 C237 1.366(6) ?
C236 H236 0.9400 ?
C237 C238 1.386(6) ?
C237 H237 0.9400 ?
C238 H238 0.9400 ?
C3 Cl3 1.736(5) ?
C3 Cl4 1.811(6) ?
C3 H3A 0.9800 ?
C3 H3B 0.9800 ?

loop_
_geom_torsion_atom_site_label_1
_geom_torsion_atom_site_label_2
_geom_torsion_atom_site_label_3
_geom_torsion_atom_site_label_4
_geom_torsion
_geom_torsion_publ_flag
C15 N11 C12 N13 -0.6(4) y
C111 N11 C12 N13 171.1(3) y
C15 N11 C12 Pd 176.6(3) y
C111 N11 C12 Pd -11.6(5) y
Cl1 Pd C12 N13 -70.1(3) y
Cl2 Pd C12 N13 113.2(3) y
Cl1 Pd C12 N11 113.2(3) y
Cl2 Pd C12 N11 -63.5(3) y
N11 C12 N13 C14 1.0(4) y
Pd C12 N13 C14 -176.3(3) y
N11 C12 N13 C131 179.3(3) y
Pd C12 N13 C131 2.0(5) y
C12 N13 C14 C15 -1.0(5) y
C131 N13 C14 C15 -179.3(4) y
N13 C14 C15 N11 0.6(5) y
C12 N11 C15 C14 0.0(5) y
C111 N11 C15 C14 -171.7(4) y
C12 N11 C111 C112 -90.6(4) ?
C15 N11 C111 C112 80.0(5) ?
C12 N11 C111 C113 141.2(3) ?
C15 N11 C111 C113 -48.2(5) ?
N11 C111 C113 C114 112.8(4) ?
C112 C111 C113 C114 -11.5(5) ?
N11 C111 C113 C118 -70.3(4) ?
C112 C111 C113 C118 165.5(4) ?
C118 C113 C114 C115 -0.2(6) ?
C111 C113 C114 C115 176.8(4) ?
C113 C114 C115 C116 -0.6(7) ?
C114 C115 C116 C117 1.6(7) ?
C115 C116 C117 C118 -1.6(7) ?
C116 C117 C118 C113 0.8(6) ?
C114 C113 C118 C117 0.1(6) ?
C111 C113 C118 C117 -177.0(3) ?
C12 N13 C131 C132 -94.1(4) ?
C14 N13 C131 C132 84.0(5) ?
C12 N13 C131 C133 137.7(4) ?
C14 N13 C131 C133 -44.2(5) ?
N13 C131 C133 C134 101.3(4) ?
C132 C131 C133 C134 -23.8(5) ?
N13 C131 C133 C138 -78.6(4) ?
C132 C131 C133 C138 156.3(4) ?
C138 C133 C134 C135 1.6(6) ?
C131 C133 C134 C135 -178.3(4) ?
C133 C134 C135 C136 -1.3(6) ?
C134 C135 C136 C137 0.8(7) ?
C135 C136 C137 C138 -0.6(7) ?
C134 C133 C138 C137 -1.3(6) ?
C131 C133 C138 C137 178.6(4) ?
C136 C137 C138 C133 0.8(7) ?
C25 N21 C22 N23 0.3(4) y
C211 N21 C22 N23 173.1(3) y
C25 N21 C22 Pd 178.2(3) y
C211 N21 C22 Pd -9.0(5) y
Cl1 Pd C22 N21 -88.6(3) y
Cl2 Pd C22 N21 88.0(3) y
Cl1 Pd C22 N23 88.9(3) y
Cl2 Pd C22 N23 -94.5(3) y
N21 C22 N23 C24 0.2(4) y
Pd C22 N23 C24 -177.8(2) y
N21 C22 N23 C231 -178.1(3) y
Pd C22 N23 C231 3.8(5) y
C22 N23 C24 C25 -0.7(4) y
C231 N23 C24 C25 177.7(3) y
N23 C24 C25 N21 0.8(4) y
C22 N21 C25 C24 -0.7(4) y
C211 N21 C25 C24 -173.8(3) y
C22 N21 C211 C213 138.5(3) ?
C25 N21 C211 C213 -49.5(5) ?
C22 N21 C211 C212 -94.1(4) ?
C25 N21 C211 C212 77.9(4) ?
N21 C211 C213 C218 121.8(4) ?
C212 C211 C213 C218 -1.0(6) ?
N21 C211 C213 C214 -57.5(5) ?
C212 C211 C213 C214 179.6(4) ?
C218 C213 C214 C215 -0.8(7) ?
C211 C213 C214 C215 178.5(4) ?
C213 C214 C215 C216 0.1(7) ?
C214 C215 C216 C217 -0.4(8) ?
C215 C216 C217 C218 1.2(9) ?
C214 C213 C218 C217 1.7(8) ?
C211 C213 C218 C217 -177.6(5) ?
C216 C217 C218 C213 -2.0(9) ?
C22 N23 C231 C232 -112.3(4) ?
C24 N23 C231 C232 69.5(4) ?
C22 N23 C231 C233 118.5(4) ?
C24 N23 C231 C233 -59.7(4) ?
N23 C231 C233 C238 95.6(4) ?
C232 C231 C233 C238 -30.4(5) ?
N23 C231 C233 C234 -80.8(4) ?
C232 C231 C233 C234 153.1(4) ?
C238 C233 C234 C235 1.3(6) ?
C231 C233 C234 C235 177.9(4) ?
C233 C234 C235 C236 -1.0(7) ?
C234 C235 C236 C237 -0.6(6) ?
C235 C236 C237 C238 1.9(7) ?
C234 C233 C238 C237 0.0(6) ?
C231 C233 C238 C237 -176.4(4) ?
C236 C237 C238 C233 -1.6(7) ?
